data_4322847
loop_
_publ_author_name
'Graham Smith'
'Brett A. Cloutt'
'Daniel E. Lynch'
'Karl A. Byriel'
'Colin H. L. Kennard'

_publ_section_title
;
 Nitrogen Base Adducts with Silver(I) p-Toluenesulfonate: Syntheses and
 Single Crystal X-ray Characterizations of the Adducts with Pyridine
 (1:1), 2-Aminopyridine (1:2), 2-Aminopyrimidine (1:1),
 4,6-Dimethyl-2-aminopyrimidine (2:3), and 3-Aminobenzoic Acid (1:2) and
 the Crystal Structure of the Parent Silver(I) p-Toluenesulfonate
;
_journal_name_full 'Inorganic Chemistry'
_journal_page_first 3236
_journal_page_last 3242
_journal_paper_doi 10.1021/ic9706461
_journal_volume 37
_journal_year 1998
_chemical_compound_source 'Aldrich chemical: recrystallized from ethanol'
_chemical_formula_moiety C7H7AgO3S
_chemical_formula_structural '[C7H7AgO3S]n'
_chemical_formula_sum 'C7 H7 Ag O3 S'
_chemical_formula_weight 279.06
_chemical_name_common 'silver(I) p-toluenesulfonate'
_chemical_name_systematic 'silver(I) p-toluenesulfonate'
_space_group_IT_number 14
_symmetry_cell_setting monoclinic
_symmetry_space_group_name_Hall '-P 2yab'
_symmetry_space_group_name_H-M 'P 1 21/a 1'
_atom_sites_solution_hydrogens geom
_atom_sites_solution_primary direct
_atom_sites_solution_secondary difmap
_audit_creation_method SHELXL
_cell_angle_alpha 90.00
_cell_angle_beta 93.030(10)
_cell_angle_gamma 90.00
_cell_formula_units_Z 4
_cell_length_a 8.596(3)
_cell_length_b 6.0330(4)
_cell_length_c 15.363(4)
_cell_measurement_reflns_used 23
_cell_measurement_temperature 298(2)
_cell_measurement_theta_max 14
_cell_measurement_theta_min 6
_cell_volume 795.6(4)
_computing_cell_refinement 'CAD4 (Enraf-Nonius, 1989)'
_computing_data_collection 'CAD4 (Enraf-Nonius, 1989)'
_computing_data_reduction 'DIFDAT Xtal3.2 1992'
_computing_molecular_graphics 'PLUTON-92 (Spek, 1992)'
_computing_publication_material 'SHELXL-93 (Sheldrick, 1993)'
_computing_structure_refinement 'SHELXL-93 (Sheldrick, 1993)'
_computing_structure_solution 'SHELXS-86 (Sheldrick, 1990)'
_diffrn_ambient_temperature 298(2)
_diffrn_measurement_device 'CAD4 microVAX controlled'
_diffrn_radiation_monochromator graphite
_diffrn_radiation_source 'fine-focus sealed tube'
_diffrn_radiation_type MoKa
_diffrn_radiation_wavelength 0.71069
_diffrn_reflns_av_R_equivalents 0.0648
_diffrn_reflns_av_sigmaI/netI 0.0275
_diffrn_reflns_limit_h_max 10
_diffrn_reflns_limit_h_min 0
_diffrn_reflns_limit_k_max 7
_diffrn_reflns_limit_k_min 0
_diffrn_reflns_limit_l_max 18
_diffrn_reflns_limit_l_min -18
_diffrn_reflns_number 1508
_diffrn_reflns_theta_max 24.97
_diffrn_reflns_theta_min 2.66
_diffrn_standards_interval_count 250
_diffrn_standards_interval_time '2 hours'
_diffrn_standards_number 3
_exptl_absorpt_coefficient_mu 2.752
_exptl_absorpt_correction_type psi-scan
_exptl_crystal_colour colourless
_exptl_crystal_density_diffrn 2.330
_exptl_crystal_description prismatic
_exptl_crystal_F_000 544
_exptl_crystal_size_max 0.53
_exptl_crystal_size_mid 0.47
_exptl_crystal_size_min 0.30
_refine_diff_density_max 2.411
_refine_diff_density_min -2.537
_refine_diff_density_rms 0.350
_refine_ls_extinction_coef 0.0080(37)
_refine_ls_extinction_expression Fc^*^=kFc[1+0.001xFc^2^l^3^/sin(2q)]^-1/4^
_refine_ls_extinction_method SHELXL
_refine_ls_goodness_of_fit_all 1.068
_refine_ls_goodness_of_fit_obs 1.102
_refine_ls_matrix_type full
_refine_ls_number_parameters 111
_refine_ls_number_reflns 1400
_refine_ls_number_restraints 0
_refine_ls_restrained_S_all 1.068
_refine_ls_restrained_S_obs 1.102
_refine_ls_R_factor_all 0.0996
_refine_ls_R_factor_obs 0.0901
_refine_ls_shift/esd_max -0.071
_refine_ls_shift/esd_mean 0.003
_refine_ls_structure_factor_coef Fsqd
_refine_ls_weighting_details 'w=1/[s^2^(Fo^2^)+( 0.1879P)^2^+0.2724P] where P=(Fo^2^+2Fc^2^)/3'
_refine_ls_weighting_scheme calc
_refine_ls_wR_factor_all 0.2321
_refine_ls_wR_factor_obs 0.2161
_reflns_number_observed 1152
_reflns_number_total 1400
_reflns_observed_criterion >2sigma(I)
_cod_data_source_file ic9706461_1.cif
_cod_data_source_block 1088
_cod_depositor_comments
;
The following automatic conversions were performed:

'_refine_ls_weighting_scheme' value 'calc w=1/[s^2^(Fo^2^)+(
0.1879P)^2^+0.2724P] where P=(Fo^2^+2Fc^2^)/3' was changed to 'calc'.
New tag '_refine_ls_weighting_details' was created. The value of the
new tag was set to 'w=1/[s^2^(Fo^2^)+( 0.1879P)^2^+0.2724P] where
P=(Fo^2^+2Fc^2^)/3'.

Automatic conversion script
Id: cif_fix_values 3143 2015-03-26 13:38:13Z robertas 
;
_cod_database_code 4322847

loop_
_symmetry_equiv_pos_as_xyz
'x, y, z'
'-x+1/2, y+1/2, -z'
'-x, -y, -z'
'x-1/2, -y-1/2, z'

loop_
_atom_site_aniso_label
_atom_site_aniso_U_11
_atom_site_aniso_U_22
_atom_site_aniso_U_33
_atom_site_aniso_U_23
_atom_site_aniso_U_13
_atom_site_aniso_U_12
Ag1 0.0362(7) 0.0467(8) 0.0620(7) -0.0011(3) 0.0097(4) -0.0017(3)
C4 0.058(7) 0.054(6) 0.058(5) -0.004(5) 0.005(5) 0.009(5)
C41 0.095(10) 0.070(8) 0.068(6) -0.012(6) 0.013(7) 0.008(7)
C3 0.058(7) 0.069(7) 0.045(5) 0.003(4) 0.016(5) 0.004(5)
C2 0.045(5) 0.047(6) 0.062(5) 0.001(4) 0.010(4) -0.004(4)
C1 0.022(4) 0.056(5) 0.051(5) -0.003(4) 0.007(3) 0.002(4)
S1 0.0288(13) 0.0401(13) 0.0463(12) -0.0027(7) 0.0061(9) 0.0003(8)
O1 0.052(4) 0.050(3) 0.053(3) 0.007(3) 0.016(3) 0.008(3)
O2 0.037(4) 0.052(4) 0.061(4) -0.006(3) 0.013(3) -0.016(3)
O3 0.041(4) 0.054(4) 0.060(3) -0.012(3) 0.006(3) 0.013(3)
C6 0.033(4) 0.040(5) 0.048(4) -0.002(3) 0.008(3) -0.003(4)
C5 0.054(7) 0.048(6) 0.063(6) -0.009(4) 0.002(5) 0.001(4)

loop_
_atom_site_label
_atom_site_type_symbol
_atom_site_fract_x
_atom_site_fract_y
_atom_site_fract_z
_atom_site_U_iso_or_equiv
_atom_site_thermal_displace_type
_atom_site_occupancy
_atom_site_calc_flag
_atom_site_refinement_flags
_atom_site_disorder_group
Ag1 Ag -0.19731(9) 0.13779(11) 0.54064(4) 0.0480(5) Uani 1 d . .
C4 C 0.0912(14) -0.0796(19) 0.1457(6) 0.057(3) Uani 1 d . .
C41 C 0.1140(17) -0.2277(23) 0.0691(7) 0.077(3) Uani 1 d . .
H41A H 0.1711(110) -0.3573(94) 0.0881(15) 0.093 Uiso 1 calc R .
H41B H 0.1713(109) -0.1497(71) 0.0268(33) 0.093 Uiso 1 calc R .
H41C H 0.0144(17) -0.2710(138) 0.0435(42) 0.093 Uiso 1 calc R .
C3 C 0.1586(15) 0.1292(17) 0.1504(6) 0.057(3) Uani 1 d . .
H3 H 0.2179(15) 0.1785(17) 0.1053(6) 0.068 Uiso 1 calc R .
C2 C 0.1384(12) 0.2656(17) 0.2219(6) 0.051(2) Uani 1 d . .
H2 H 0.1808(12) 0.4074(17) 0.2237(6) 0.061 Uiso 1 calc R .
C1 C 0.0548(10) 0.1892(17) 0.2902(6) 0.043(2) Uani 1 d . .
S1 S 0.0300(3) 0.3616(3) 0.38225(14) 0.0382(7) Uani 1 d . .
O1 O 0.0320(8) 0.2126(12) 0.4573(3) 0.051(2) Uani 1 d . .
O2 O 0.1628(8) 0.5077(11) 0.3875(4) 0.049(2) Uani 1 d . .
O3 O -0.1150(8) 0.4759(11) 0.3680(4) 0.052(2) Uani 1 d . .
C6 C -0.0134(11) -0.0184(14) 0.2868(5) 0.040(2) Uani 1 d . .
H6 H -0.0712(11) -0.0692(14) 0.3322(5) 0.048 Uiso 1 calc R .
C5 C 0.0066(15) -0.1489(16) 0.2138(6) 0.055(3) Uani 1 d . .
H5 H -0.0391(15) -0.2887(16) 0.2110(6) 0.066 Uiso 1 calc R .

loop_
_atom_type_symbol
_atom_type_description
_atom_type_scat_dispersion_real
_atom_type_scat_dispersion_imag
_atom_type_scat_source
C C 0.0033 0.0016 'International Tables Vol C Tables 4.2.6.8 and 6.1.1.4'
H H 0.0000 0.0000 'International Tables Vol C Tables 4.2.6.8 and 6.1.1.4'
O O 0.0106 0.0060 'International Tables Vol C Tables 4.2.6.8 and 6.1.1.4'
S S 0.1246 0.1234 'International Tables Vol C Tables 4.2.6.8 and 6.1.1.4'
Ag Ag -0.8971 1.1015 'International Tables Vol C Tables 4.2.6.8 and 6.1.1.4'

loop_
_geom_angle_atom_site_label_1
_geom_angle_atom_site_label_2
_geom_angle_atom_site_label_3
_geom_angle
_geom_angle_site_symmetry_1
_geom_angle_site_symmetry_3
_geom_angle_publ_flag
O3 Ag1 O2 99.4(2) 2_446 3_566 ?
O3 Ag1 O1 164.8(2) 2_446 . ?
O2 Ag1 O1 89.6(2) 3_566 . ?
O3 Ag1 O1 92.7(2) 2_446 3_556 ?
O2 Ag1 O1 132.4(2) 3_566 3_556 ?
O1 Ag1 O1 72.3(2) . 3_556 ?
O3 Ag1 Ag1 113.9(2) 2_446 2_456 ?
O2 Ag1 Ag1 53.3(2) 3_566 2_456 ?
O1 Ag1 Ag1 81.3(2) . 2_456 ?
O1 Ag1 Ag1 152.43(14) 3_556 2_456 ?
O3 Ag1 Ag1 71.1(2) 2_446 2_446 ?
O2 Ag1 Ag1 170.02(15) 3_566 2_446 ?
O1 Ag1 Ag1 100.3(2) . 2_446 ?
O1 Ag1 Ag1 53.2(2) 3_556 2_446 ?
Ag1 Ag1 Ag1 127.02(4) 2_456 2_446 ?
C5 C4 C3 118.3(9) . . ?
C5 C4 C41 120.9(11) . . ?
C3 C4 C41 120.7(11) . . ?
C4 C3 C2 120.6(10) . . ?
C1 C2 C3 119.6(10) . . ?
C2 C1 C6 120.7(9) . . ?
C2 C1 S1 119.9(8) . . ?
C6 C1 S1 119.4(7) . . ?
O3 S1 O2 113.2(4) . . ?
O3 S1 O1 113.0(4) . . ?
O2 S1 O1 110.8(4) . . ?
O3 S1 C1 107.5(4) . . ?
O2 S1 C1 105.9(4) . . ?
O1 S1 C1 105.7(4) . . ?
S1 O1 Ag1 123.3(4) . . ?
S1 O1 Ag1 120.2(3) . 3_556 ?
Ag1 O1 Ag1 107.7(2) . 3_556 ?
S1 O2 Ag1 130.1(4) . 3_566 ?
S1 O3 Ag1 135.5(4) . 2_456 ?
C1 C6 C5 118.3(9) . . ?
C4 C5 C6 122.5(10) . . ?

loop_
_geom_bond_atom_site_label_1
_geom_bond_atom_site_label_2
_geom_bond_distance
_geom_bond_site_symmetry_2
_geom_bond_publ_flag
Ag1 O3 2.401(6) 2_446 ?
Ag1 O2 2.418(6) 3_566 ?
Ag1 O1 2.448(6) . ?
Ag1 O1 2.547(7) 3_556 ?
Ag1 Ag1 3.3703(7) 2_456 ?
Ag1 Ag1 3.3704(7) 2_446 ?
C4 C5 1.37(2) . ?
C4 C3 1.39(2) . ?
C4 C41 1.498(14) . ?
C3 C2 1.390(14) . ?
C2 C1 1.382(12) . ?
C1 C6 1.383(13) . ?
C1 S1 1.778(9) . ?
S1 O3 1.431(7) . ?
S1 O2 1.442(7) . ?
S1 O1 1.461(6) . ?
O1 Ag1 2.547(7) 3_556 ?
O2 Ag1 2.418(6) 3_566 ?
O3 Ag1 2.401(6) 2_456 ?
C6 C5 1.389(12) . ?
